data_2228466
loop_
_publ_author_name
'Chen, Ling'

_publ_section_title
;
 <i>cyclo</i>-Tetrakis(\m-naphthalene-1,8-dicarboxylato)tetrakis[diaqua(2,2'-bipyridine)manganese(II)]
 tetrahydrate
;
_journal_coeditor_code LH5168
_journal_issue 12
_journal_name_full 'Acta Crystallographica Section E'
_journal_page_first m1705
_journal_paper_doi 10.1107/S1600536810049433
_journal_volume 66
_journal_year 2010
_chemical_formula_iupac '[Mn4 (C12 H6 O4)4 (C10 H8 N2)4 (H2 O)8], 4H2 O'
_chemical_formula_moiety 'C88 H72 Mn4 N8 O24, 4(H2 O) '
_chemical_formula_sum 'C88 H80 Mn4 N8 O28'
_chemical_formula_weight 1917.36
_chemical_name_systematic
;
<i>cyclo</i>-Tetrakis(\m-naphthalene-1,8-dicarboxylato)tetrakis[diaqua(2,2'-
bipyridine)manganese(II)] tetrahydrate
;
_space_group_IT_number 2
_symmetry_cell_setting triclinic
_symmetry_space_group_name_Hall '-P 1'
_symmetry_space_group_name_H-M 'P -1'
_atom_sites_solution_hydrogens geom
_atom_sites_solution_primary direct
_atom_sites_solution_secondary difmap
_audit_creation_method SHELXL-97
_cell_angle_alpha 77.760(2)
_cell_angle_beta 74.198(2)
_cell_angle_gamma 76.009(2)
_cell_formula_units_Z 1
_cell_length_a 10.3323(3)
_cell_length_b 14.3847(4)
_cell_length_c 15.4299(5)
_cell_measurement_reflns_used 5948
_cell_measurement_temperature 296(2)
_cell_measurement_theta_max 27.63
_cell_measurement_theta_min 1.48
_cell_volume 2114.77(11)
_computing_cell_refinement 'SAINT (Bruker, 2006)'
_computing_data_collection 'APEX2 (Bruker, 2006)'
_computing_data_reduction 'SAINT (Bruker, 2006)'
_computing_molecular_graphics 'DIAMOND (Brandenburg, 1999)'
_computing_publication_material 'SHELXTL (Sheldrick, 2008)'
_computing_structure_refinement 'SHELXL97 (Sheldrick, 2008)'
_computing_structure_solution 'SHELXS97 (Sheldrick, 2008)'
_diffrn_ambient_temperature 296(2)
_diffrn_measured_fraction_theta_full 0.980
_diffrn_measured_fraction_theta_max 0.980
_diffrn_measurement_device_type 'Bruker APEXII area-detector'
_diffrn_measurement_method '\w scans'
_diffrn_radiation_monochromator graphite
_diffrn_radiation_source 'fine-focus sealed tube'
_diffrn_radiation_type MoK\a
_diffrn_radiation_wavelength 0.71073
_diffrn_reflns_av_R_equivalents 0.0407
_diffrn_reflns_av_sigmaI/netI 0.0591
_diffrn_reflns_limit_h_max 13
_diffrn_reflns_limit_h_min -12
_diffrn_reflns_limit_k_max 18
_diffrn_reflns_limit_k_min -18
_diffrn_reflns_limit_l_max 20
_diffrn_reflns_limit_l_min -19
_diffrn_reflns_number 32295
_diffrn_reflns_theta_full 27.63
_diffrn_reflns_theta_max 27.63
_diffrn_reflns_theta_min 1.48
_diffrn_standards_decay_% 0
_exptl_absorpt_coefficient_mu 0.672
_exptl_absorpt_correction_T_max 0.97
_exptl_absorpt_correction_T_min 0.87
_exptl_absorpt_correction_type multi-scan
_exptl_absorpt_process_details '(SADABS; Sheldrick, 1996)'
_exptl_crystal_colour colourless
_exptl_crystal_density_diffrn 1.506
_exptl_crystal_density_method 'not measured'
_exptl_crystal_description block
_exptl_crystal_F_000 988
_exptl_crystal_size_max .37
_exptl_crystal_size_mid .17
_exptl_crystal_size_min .05
_refine_diff_density_max 0.495
_refine_diff_density_min -0.406
_refine_ls_extinction_method none
_refine_ls_goodness_of_fit_ref 1.056
_refine_ls_hydrogen_treatment constr
_refine_ls_matrix_type full
_refine_ls_number_parameters 577
_refine_ls_number_reflns 9641
_refine_ls_number_restraints 3
_refine_ls_restrained_S_all 1.056
_refine_ls_R_factor_gt 0.0452
_refine_ls_shift/su_max 0.001
_refine_ls_shift/su_mean 0.000
_refine_ls_structure_factor_coef Fsqd
_refine_ls_weighting_details 'calc w=1/[\s^2^(Fo^2^)+(0.0516P)^2^] where P=(Fo^2^+2Fc^2^)/3'
_refine_ls_weighting_scheme calc
_refine_ls_wR_factor_gt 0.0997
_refine_ls_wR_factor_ref 0.1146
_reflns_number_gt 6196
_reflns_number_total 9641
_reflns_threshold_expression I>2\s(I)
_cod_data_source_file lh5168.cif
_cod_data_source_block I
_cod_database_code 2228466
_cod_database_fobs_code 2228466

loop_
_symmetry_equiv_pos_as_xyz
'x, y, z'
'-x, -y, -z'

loop_
_atom_site_type_symbol
_atom_site_label
_atom_site_fract_x
_atom_site_fract_y
_atom_site_fract_z
_atom_site_U_iso_or_equiv
_atom_site_adp_type
_atom_site_calc_flag
_atom_site_refinement_flags
_atom_site_occupancy
_atom_site_disorder_assembly
_atom_site_disorder_group
Mn Mn1 0.25463(4) 0.76117(3) 0.46946(2) 0.03213(11) Uani d . 1 . .
Mn Mn2 0.38953(4) 0.49105(3) 0.78495(2) 0.03230(12) Uani d U 1 . .
O O1 0.25004(16) 0.79966(12) 0.59713(10) 0.0354(4) Uani d . 1 . .
O O1W 0.46961(17) 0.77539(13) 0.42064(12) 0.0494(5) Uani d . 1 . .
H H1WA 0.5029 0.7430 0.4648 0.074 Uiso d R 1 . .
H H1WB 0.5219 0.7510 0.3756 0.074 Uiso d R 1 . .
O O2 0.46969(17) 0.73941(15) 0.59898(12) 0.0540(5) Uani d . 1 . .
O O2W 0.2899(2) 0.61536(13) 0.54280(11) 0.0602(6) Uani d . 1 . .
H H2WA 0.2749 0.6061 0.5991 0.090 Uiso d R 1 . .
H H2WB 0.2769 0.5661 0.5290 0.090 Uiso d R 1 . .
O O3 0.03335(18) 0.65873(13) 0.73071(13) 0.0510(5) Uani d . 1 . .
O O3W 0.50323(18) 0.48414(14) 0.64458(11) 0.0562(5) Uani d . 1 . .
H H3WA 0.5675 0.4364 0.6344 0.084 Uiso d R 1 . .
H H3WB 0.4454 0.5200 0.6167 0.084 Uiso d R 1 . .
O O4 0.25706(16) 0.61265(11) 0.72371(10) 0.0354(4) Uani d U 1 . .
O O4W 0.22730(17) 0.40881(13) 0.79531(12) 0.0482(5) Uani d U 1 . .
H H4WA 0.2859 0.3596 0.7735 0.072 Uiso d R 1 . .
H H4WB 0.1749 0.4249 0.7597 0.072 Uiso d R 1 . .
O O5 0.52168(16) 0.35117(12) 0.81890(11) 0.0377(4) Uani d . 1 . .
O O5W 0.2207(3) 0.47052(17) 0.48764(16) 0.0944(8) Uani d . 1 . .
H H5WA 0.1509 0.4921 0.4530 0.142 Uiso d R 1 . .
H H5WB 0.1449 0.4691 0.5379 0.142 Uiso d R 1 . .
O O6 0.43026(18) 0.26289(13) 0.75699(12) 0.0477(5) Uani d . 1 . .
O O6W 0.05204(19) 0.48703(14) 0.67218(14) 0.0626(6) Uani d . 1 . .
H H6WA -0.0250 0.4730 0.6810 0.094 Uiso d R 1 . .
H H6WB 0.0380 0.5395 0.6880 0.094 Uiso d R 1 . .
O O7 0.82217(19) 0.41392(14) 0.67703(13) 0.0521(5) Uani d . 1 . .
O O8 0.70690(16) 0.32143(12) 0.64178(10) 0.0357(4) Uani d . 1 . .
N N1 0.0249(2) 0.79384(15) 0.47871(13) 0.0358(5) Uani d . 1 . .
N N2 0.1971(2) 0.91457(14) 0.39807(13) 0.0344(5) Uani d . 1 . .
N N3 0.2996(2) 0.52060(14) 0.92913(12) 0.0346(5) Uani d . 1 . .
N N4 0.5154(2) 0.58391(14) 0.81433(13) 0.0359(5) Uani d . 1 . .
C C1 -0.0580(3) 0.7300(2) 0.51645(18) 0.0473(7) Uani d . 1 . .
H H1A -0.0206 0.6685 0.5426 0.057 Uiso calc R 1 . .
C C2 -0.1956(3) 0.7512(2) 0.5184(2) 0.0566(8) Uani d . 1 . .
H H2A -0.2496 0.7047 0.5448 0.068 Uiso calc R 1 . .
C C3 -0.2516(3) 0.8414(2) 0.4810(2) 0.0588(8) Uani d . 1 . .
H H3A -0.3448 0.8577 0.4823 0.071 Uiso calc R 1 . .
C C4 -0.1689(3) 0.9084(2) 0.44113(19) 0.0496(7) Uani d . 1 . .
H H4A -0.2054 0.9702 0.4149 0.060 Uiso calc R 1 . .
C C5 -0.0304(2) 0.88263(19) 0.44059(15) 0.0341(6) Uani d . 1 . .
C C6 0.0646(2) 0.95046(17) 0.39762(15) 0.0311(6) Uani d . 1 . .
C C7 0.0205(3) 1.04443(19) 0.35954(17) 0.0430(7) Uani d . 1 . .
H H7A -0.0720 1.0676 0.3605 0.052 Uiso calc R 1 . .
C C8 0.1140(3) 1.1040(2) 0.31990(18) 0.0475(7) Uani d . 1 . .
H H8A 0.0857 1.1677 0.2938 0.057 Uiso calc R 1 . .
C C9 0.2486(3) 1.0680(2) 0.31958(19) 0.0505(7) Uani d . 1 . .
H H9A 0.3139 1.1065 0.2932 0.061 Uiso calc R 1 . .
C C10 0.2862(3) 0.97346(19) 0.35893(18) 0.0446(7) Uani d . 1 . .
H H10A 0.3784 0.9493 0.3583 0.053 Uiso calc R 1 . .
C C11 0.3276(2) 0.81466(19) 0.72314(16) 0.0370(6) Uani d . 1 . .
C C12 0.4079(3) 0.8776(2) 0.7214(2) 0.0562(8) Uani d . 1 . .
H H12A 0.4758 0.8895 0.6690 0.067 Uiso calc R 1 . .
C C13 0.3931(3) 0.9251(3) 0.7948(2) 0.0705(10) Uani d . 1 . .
H H13A 0.4484 0.9690 0.7905 0.085 Uiso calc R 1 . .
C C14 0.2979(3) 0.9066(2) 0.8714(2) 0.0630(9) Uani d U 1 . .
H H14A 0.2889 0.9370 0.9208 0.076 Uiso calc R 1 . .
C C15 0.1091(3) 0.8272(2) 0.95932(19) 0.0625(9) Uani d . 1 . .
H H15A 0.1045 0.8563 1.0088 0.075 Uiso calc R 1 . .
C C16 0.0179(4) 0.7714(2) 0.96595(19) 0.0650(9) Uani d . 1 . .
H H16A -0.0509 0.7641 1.0188 0.078 Uiso calc R 1 . .
C C17 0.0273(3) 0.7245(2) 0.89283(18) 0.0513(7) Uani d . 1 . .
H H17A -0.0370 0.6873 0.8972 0.062 Uiso calc R 1 . .
C C18 0.1297(3) 0.73254(18) 0.81485(16) 0.0372(6) Uani d . 1 . .
C C19 0.2234(2) 0.79467(18) 0.80346(16) 0.0359(6) Uani d . 1 . .
C C20 0.2114(3) 0.8423(2) 0.87871(17) 0.0476(7) Uani d U 1 . .
C C21 0.3518(3) 0.77905(18) 0.63364(16) 0.0344(6) Uani d . 1 . .
C C22 0.1399(3) 0.66459(18) 0.75014(16) 0.0352(6) Uani d U 1 . .
C C23 0.1922(3) 0.48646(19) 0.98448(16) 0.0415(6) Uani d . 1 . .
H H23A 0.1534 0.4463 0.9633 0.050 Uiso calc R 1 . .
C C24 0.1356(3) 0.5076(2) 1.07131(17) 0.0500(7) Uani d . 1 . .
H H24A 0.0600 0.4828 1.1077 0.060 Uiso calc R 1 . .
C C25 0.1930(3) 0.5658(2) 1.10280(17) 0.0508(7) Uani d . 1 . .
H H25A 0.1575 0.5810 1.1614 0.061 Uiso calc R 1 . .
C C26 0.3036(3) 0.60142(19) 1.04707(17) 0.0457(7) Uani d . 1 . .
H H26A 0.3440 0.6409 1.0678 0.055 Uiso calc R 1 . .
C C27 0.3552(2) 0.57877(17) 0.95985(16) 0.0339(6) Uani d . 1 . .
C C28 0.4746(2) 0.61537(18) 0.89526(16) 0.0353(6) Uani d . 1 . .
C C29 0.5408(3) 0.6765(2) 0.91684(19) 0.0502(7) Uani d . 1 . .
H H29A 0.5103 0.6979 0.9731 0.060 Uiso calc R 1 . .
C C30 0.6526(3) 0.7058(2) 0.8545(2) 0.0595(8) Uani d . 1 . .
H H30A 0.6986 0.7470 0.8681 0.071 Uiso calc R 1 . .
C C31 0.6950(3) 0.6735(2) 0.7725(2) 0.0539(8) Uani d . 1 . .
H H31A 0.7709 0.6918 0.7296 0.065 Uiso calc R 1 . .
C C32 0.6240(3) 0.61362(19) 0.75418(19) 0.0444(7) Uani d . 1 . .
H H32A 0.6524 0.5927 0.6977 0.053 Uiso calc R 1 . .
C C33 0.6221(3) 0.18375(19) 0.81790(16) 0.0399(6) Uani d . 1 . .
C C34 0.5646(3) 0.1055(2) 0.86429(19) 0.0566(8) Uani d . 1 . .
H H34A 0.4707 0.1104 0.8730 0.068 Uiso calc R 1 . .
C C35 0.6422(4) 0.0185(2) 0.8990(2) 0.0677(9) Uani d . 1 . .
H H35A 0.6001 -0.0330 0.9308 0.081 Uiso calc R 1 . .
C C36 0.7771(4) 0.0106(2) 0.8860(2) 0.0683(10) Uani d . 1 . .
H H36A 0.8284 -0.0473 0.9091 0.082 Uiso calc R 1 . .
C C37 0.9870(4) 0.0775(3) 0.8269(2) 0.0681(10) Uani d . 1 . .
H H37A 1.0369 0.0190 0.8501 0.082 Uiso calc R 1 . .
C C38 1.0529(3) 0.1503(3) 0.7835(2) 0.0718(10) Uani d . 1 . .
H H38A 1.1460 0.1436 0.7798 0.086 Uiso calc R 1 . .
C C39 0.9791(3) 0.2366(2) 0.74377(19) 0.0549(8) Uani d . 1 . .
H H39A 1.0251 0.2866 0.7132 0.066 Uiso calc R 1 . .
C C40 0.8424(3) 0.2495(2) 0.74856(16) 0.0406(6) Uani d . 1 . .
C C41 0.7661(3) 0.17662(19) 0.80045(16) 0.0416(7) Uani d . 1 . .
C C42 0.8443(3) 0.0873(2) 0.83827(18) 0.0523(8) Uani d . 1 . .
C C43 0.5196(3) 0.27347(19) 0.79374(16) 0.0364(6) Uani d . 1 . .
C C44 0.7856(2) 0.3351(2) 0.68661(16) 0.0380(6) Uani d . 1 . .

loop_
_atom_site_aniso_label
_atom_site_aniso_U_11
_atom_site_aniso_U_22
_atom_site_aniso_U_33
_atom_site_aniso_U_12
_atom_site_aniso_U_13
_atom_site_aniso_U_23
Mn1 0.0333(2) 0.0320(2) 0.0315(2) -0.00393(17) -0.00973(16) -0.00581(16)
Mn2 0.0315(2) 0.0347(2) 0.0302(2) -0.00291(17) -0.00903(16) -0.00567(16)
O1 0.0309(9) 0.0412(11) 0.0367(9) -0.0018(8) -0.0149(8) -0.0085(8)
O1W 0.0375(11) 0.0660(14) 0.0461(11) -0.0069(10) -0.0108(8) -0.0143(10)
O2 0.0279(10) 0.0872(16) 0.0441(10) 0.0038(10) -0.0082(8) -0.0219(10)
O2W 0.1071(17) 0.0392(12) 0.0356(10) -0.0111(11) -0.0227(11) -0.0040(9)
O3 0.0370(11) 0.0511(13) 0.0691(13) -0.0090(9) -0.0165(9) -0.0124(10)
O3W 0.0442(11) 0.0711(14) 0.0375(10) 0.0161(10) -0.0086(8) -0.0071(10)
O4 0.0353(9) 0.0334(10) 0.0339(9) 0.0017(7) -0.0099(7) -0.0045(7)
O4W 0.0425(11) 0.0464(12) 0.0609(12) -0.0088(8) -0.0163(9) -0.0144(9)
O5 0.0408(10) 0.0348(10) 0.0376(9) 0.0003(8) -0.0130(8) -0.0099(8)
O5W 0.135(2) 0.0717(17) 0.0772(16) -0.0367(16) -0.0068(15) -0.0169(13)
O6 0.0444(11) 0.0498(12) 0.0548(11) -0.0058(9) -0.0165(9) -0.0186(9)
O6W 0.0503(12) 0.0620(14) 0.0833(15) -0.0197(11) -0.0154(11) -0.0184(12)
O7 0.0491(12) 0.0523(13) 0.0646(13) -0.0152(10) -0.0221(10) -0.0123(10)
O8 0.0347(10) 0.0420(11) 0.0327(9) -0.0029(8) -0.0115(7) -0.0117(8)
N1 0.0365(12) 0.0349(13) 0.0365(11) -0.0080(10) -0.0066(9) -0.0080(10)
N2 0.0313(12) 0.0341(12) 0.0376(11) -0.0053(10) -0.0096(9) -0.0049(9)
N3 0.0363(12) 0.0364(12) 0.0306(11) -0.0052(10) -0.0102(9) -0.0036(9)
N4 0.0314(12) 0.0363(13) 0.0374(11) -0.0041(10) -0.0093(9) -0.0016(10)
C1 0.0496(18) 0.0409(17) 0.0514(16) -0.0159(14) -0.0083(13) -0.0036(13)
C2 0.0457(19) 0.062(2) 0.065(2) -0.0248(17) -0.0051(15) -0.0090(17)
C3 0.0321(16) 0.068(2) 0.076(2) -0.0112(16) -0.0107(15) -0.0121(18)
C4 0.0324(16) 0.0529(19) 0.0619(18) -0.0046(14) -0.0133(13) -0.0071(15)
C5 0.0307(14) 0.0386(16) 0.0334(13) -0.0029(12) -0.0065(11) -0.0123(12)
C6 0.0339(14) 0.0308(15) 0.0286(12) -0.0035(12) -0.0060(10) -0.0098(11)
C7 0.0376(15) 0.0410(17) 0.0476(16) 0.0038(13) -0.0140(12) -0.0088(13)
C8 0.0563(19) 0.0295(16) 0.0531(17) -0.0040(14) -0.0163(14) 0.0007(13)
C9 0.0524(19) 0.0409(18) 0.0580(18) -0.0169(15) -0.0138(14) 0.0028(14)
C10 0.0364(15) 0.0404(17) 0.0557(17) -0.0079(13) -0.0124(13) -0.0027(14)
C11 0.0325(14) 0.0418(16) 0.0407(14) -0.0018(12) -0.0164(11) -0.0110(12)
C12 0.0413(17) 0.075(2) 0.0647(19) -0.0169(16) -0.0157(14) -0.0275(17)
C13 0.055(2) 0.081(3) 0.094(3) -0.0157(19) -0.0222(19) -0.044(2)
C14 0.058(2) 0.075(2) 0.071(2) 0.0076(15) -0.0334(18) -0.0450(19)
C15 0.080(2) 0.064(2) 0.0386(16) 0.0142(19) -0.0195(16) -0.0222(16)
C16 0.076(2) 0.061(2) 0.0347(16) 0.0105(19) 0.0034(15) -0.0059(15)
C17 0.0469(17) 0.0460(18) 0.0471(16) -0.0014(14) 0.0010(13) -0.0021(14)
C18 0.0395(15) 0.0308(15) 0.0345(13) 0.0057(12) -0.0110(12) -0.0018(11)
C19 0.0346(14) 0.0356(15) 0.0365(13) 0.0070(12) -0.0161(11) -0.0091(11)
C20 0.0505(17) 0.0488(17) 0.0422(15) 0.0132(12) -0.0207(13) -0.0177(14)
C21 0.0305(15) 0.0389(15) 0.0355(13) -0.0080(12) -0.0089(11) -0.0060(12)
C22 0.0330(12) 0.0320(15) 0.0359(13) -0.0037(10) -0.0074(11) 0.0010(11)
C23 0.0430(16) 0.0453(17) 0.0382(14) -0.0153(13) -0.0091(12) -0.0037(12)
C24 0.0515(18) 0.0550(19) 0.0380(15) -0.0127(15) -0.0015(13) -0.0041(14)
C25 0.0591(19) 0.058(2) 0.0301(14) -0.0049(16) -0.0044(13) -0.0104(13)
C26 0.0567(18) 0.0458(18) 0.0395(15) -0.0067(15) -0.0176(14) -0.0130(13)
C27 0.0383(14) 0.0308(14) 0.0334(13) -0.0007(12) -0.0165(11) -0.0028(11)
C28 0.0347(14) 0.0318(14) 0.0399(14) -0.0007(12) -0.0165(11) -0.0033(12)
C29 0.0487(18) 0.0542(19) 0.0550(17) -0.0127(15) -0.0199(14) -0.0109(15)
C30 0.058(2) 0.055(2) 0.079(2) -0.0227(17) -0.0274(17) -0.0102(17)
C31 0.0350(16) 0.0527(19) 0.070(2) -0.0142(15) -0.0120(14) 0.0043(16)
C32 0.0336(15) 0.0435(17) 0.0510(16) -0.0032(13) -0.0096(13) -0.0022(13)
C33 0.0509(18) 0.0347(16) 0.0338(13) 0.0002(13) -0.0129(12) -0.0107(12)
C34 0.071(2) 0.0453(19) 0.0509(17) -0.0074(17) -0.0137(15) -0.0077(15)
C35 0.099(3) 0.039(2) 0.058(2) -0.007(2) -0.018(2) -0.0017(15)
C36 0.100(3) 0.045(2) 0.0519(19) 0.018(2) -0.031(2) -0.0111(16)
C37 0.074(3) 0.066(2) 0.054(2) 0.033(2) -0.0330(18) -0.0194(18)
C38 0.052(2) 0.096(3) 0.064(2) 0.020(2) -0.0286(17) -0.026(2)
C39 0.0449(18) 0.068(2) 0.0556(18) 0.0027(16) -0.0219(14) -0.0202(16)
C40 0.0414(16) 0.0465(17) 0.0355(14) 0.0057(13) -0.0148(12) -0.0186(13)
C41 0.0542(18) 0.0390(16) 0.0328(13) 0.0074(14) -0.0192(12) -0.0153(12)
C42 0.068(2) 0.0467(19) 0.0381(15) 0.0158(16) -0.0225(14) -0.0162(14)
C43 0.0402(16) 0.0362(16) 0.0301(13) -0.0055(13) -0.0050(11) -0.0057(12)
C44 0.0320(15) 0.0464(18) 0.0366(14) -0.0011(13) -0.0074(11) -0.0171(13)

loop_
_atom_type_symbol
_atom_type_description
_atom_type_scat_dispersion_real
_atom_type_scat_dispersion_imag
_atom_type_scat_source
C C 0.0033 0.0016 'International Tables Vol C Tables 4.2.6.8 and 6.1.1.4'
H H 0.0000 0.0000 'International Tables Vol C Tables 4.2.6.8 and 6.1.1.4'
Mn Mn 0.3368 0.7283 'International Tables Vol C Tables 4.2.6.8 and 6.1.1.4'
N N 0.0061 0.0033 'International Tables Vol C Tables 4.2.6.8 and 6.1.1.4'
O O 0.0106 0.0060 'International Tables Vol C Tables 4.2.6.8 and 6.1.1.4'

loop_
_geom_angle_atom_site_label_1
_geom_angle_atom_site_label_2
_geom_angle_atom_site_label_3
_geom_angle_site_symmetry_1
_geom_angle_site_symmetry_3
_geom_angle
_geom_angle_publ_flag
O1 Mn1 O2W . . 83.03(6) ?
O1 Mn1 O8 . 2_666 161.96(6) ?
O2W Mn1 O8 . 2_666 80.01(6) ?
O1 Mn1 O1W . . 89.79(6) ?
O2W Mn1 O1W . . 97.14(7) ?
O8 Mn1 O1W 2_666 . 86.29(6) ?
O1 Mn1 N2 . . 96.36(7) ?
O2W Mn1 N2 . . 174.79(7) ?
O8 Mn1 N2 2_666 . 101.08(6) ?
O1W Mn1 N2 . . 88.02(7) ?
O1 Mn1 N1 . . 98.63(6) ?
O2W Mn1 N1 . . 103.07(8) ?
O8 Mn1 N1 2_666 . 91.17(6) ?
O1W Mn1 N1 . . 158.87(8) ?
N2 Mn1 N1 . . 71.87(7) ?
O4 Mn2 O3W . . 83.70(6) ?
O4 Mn2 O5 . . 165.69(6) ?
O3W Mn2 O5 . . 85.90(6) ?
O4 Mn2 O4W . . 84.94(6) ?
O3W Mn2 O4W . . 100.87(7) ?
O5 Mn2 O4W . . 87.41(6) ?
O4 Mn2 N3 . . 95.56(6) ?
O3W Mn2 N3 . . 167.88(7) ?
O5 Mn2 N3 . . 96.66(7) ?
O4W Mn2 N3 . . 91.10(7) ?
O4 Mn2 N4 . . 94.31(7) ?
O3W Mn2 N4 . . 95.66(7) ?
O5 Mn2 N4 . . 96.47(7) ?
O4W Mn2 N4 . . 163.26(7) ?
N3 Mn2 N4 . . 72.30(7) ?
C21 O1 Mn1 . . 124.46(15) ?
Mn1 O1W H1WA . . 101.5 ?
Mn1 O1W H1WB . . 122.4 ?
H1WA O1W H1WB . . 103.1 ?
Mn1 O2W H2WA . . 120.1 ?
Mn1 O2W H2WB . . 126.4 ?
H2WA O2W H2WB . . 105.6 ?
Mn2 O3W H3WA . . 117.9 ?
Mn2 O3W H3WB . . 100.3 ?
H3WA O3W H3WB . . 136.0 ?
C22 O4 Mn2 . . 136.17(15) ?
Mn2 O4W H4WA . . 93.6 ?
Mn2 O4W H4WB . . 121.8 ?
H4WA O4W H4WB . . 102.4 ?
C43 O5 Mn2 . . 124.04(16) ?
H5WA O5W H5WB . . 83.4 ?
H6WA O6W H6WB . . 106.2 ?
C44 O8 Mn1 . 2_666 132.04(14) ?
C1 N1 C5 . . 117.9(2) ?
C1 N1 Mn1 . . 124.66(18) ?
C5 N1 Mn1 . . 117.44(15) ?
C10 N2 C6 . . 117.5(2) ?
C10 N2 Mn1 . . 124.08(17) ?
C6 N2 Mn1 . . 118.38(16) ?
C23 N3 C27 . . 118.2(2) ?
C23 N3 Mn2 . . 123.94(16) ?
C27 N3 Mn2 . . 117.85(15) ?
C32 N4 C28 . . 118.0(2) ?
C32 N4 Mn2 . . 124.01(17) ?
C28 N4 Mn2 . . 117.84(16) ?
N1 C1 C2 . . 123.2(3) ?
N1 C1 H1A . . 118.4 ?
C2 C1 H1A . . 118.4 ?
C3 C2 C1 . . 118.8(3) ?
C3 C2 H2A . . 120.6 ?
C1 C2 H2A . . 120.6 ?
C2 C3 C4 . . 119.4(3) ?
C2 C3 H3A . . 120.3 ?
C4 C3 H3A . . 120.3 ?
C3 C4 C5 . . 119.2(3) ?
C3 C4 H4A . . 120.4 ?
C5 C4 H4A . . 120.4 ?
N1 C5 C4 . . 121.6(2) ?
N1 C5 C6 . . 116.4(2) ?
C4 C5 C6 . . 122.0(2) ?
N2 C6 C7 . . 121.9(2) ?
N2 C6 C5 . . 115.8(2) ?
C7 C6 C5 . . 122.3(2) ?
C6 C7 C8 . . 119.7(3) ?
C6 C7 H7A . . 120.2 ?
C8 C7 H7A . . 120.2 ?
C9 C8 C7 . . 118.8(3) ?
C9 C8 H8A . . 120.6 ?
C7 C8 H8A . . 120.6 ?
C8 C9 C10 . . 118.8(3) ?
C8 C9 H9A . . 120.6 ?
C10 C9 H9A . . 120.6 ?
N2 C10 C9 . . 123.4(3) ?
N2 C10 H10A . . 118.3 ?
C9 C10 H10A . . 118.3 ?
C12 C11 C19 . . 119.3(2) ?
C12 C11 C21 . . 114.2(2) ?
C19 C11 C21 . . 126.2(2) ?
C11 C12 C13 . . 123.0(3) ?
C11 C12 H12A . . 118.5 ?
C13 C12 H12A . . 118.5 ?
C14 C13 C12 . . 119.0(3) ?
C14 C13 H13A . . 120.5 ?
C12 C13 H13A . . 120.5 ?
C13 C14 C20 . . 121.4(3) ?
C13 C14 H14A . . 119.3 ?
C20 C14 H14A . . 119.3 ?
C16 C15 C20 . . 121.2(3) ?
C16 C15 H15A . . 119.4 ?
C20 C15 H15A . . 119.4 ?
C15 C16 C17 . . 119.7(3) ?
C15 C16 H16A . . 120.1 ?
C17 C16 H16A . . 120.1 ?
C18 C17 C16 . . 121.3(3) ?
C18 C17 H17A . . 119.4 ?
C16 C17 H17A . . 119.4 ?
C17 C18 C19 . . 120.6(2) ?
C17 C18 C22 . . 114.4(2) ?
C19 C18 C22 . . 124.8(2) ?
C18 C19 C11 . . 125.8(2) ?
C18 C19 C20 . . 117.1(2) ?
C11 C19 C20 . . 117.1(2) ?
C14 C20 C15 . . 119.8(3) ?
C14 C20 C19 . . 120.2(3) ?
C15 C20 C19 . . 119.9(3) ?
O2 C21 O1 . . 125.6(2) ?
O2 C21 C11 . . 118.1(2) ?
O1 C21 C11 . . 116.1(2) ?
O3 C22 O4 . . 124.5(2) ?
O3 C22 C18 . . 118.5(2) ?
O4 C22 C18 . . 116.8(2) ?
N3 C23 C24 . . 123.3(2) ?
N3 C23 H23A . . 118.3 ?
C24 C23 H23A . . 118.3 ?
C25 C24 C23 . . 118.4(3) ?
C25 C24 H24A . . 120.8 ?
C23 C24 H24A . . 120.8 ?
C24 C25 C26 . . 119.1(2) ?
C24 C25 H25A . . 120.4 ?
C26 C25 H25A . . 120.4 ?
C25 C26 C27 . . 120.0(2) ?
C25 C26 H26A . . 120.0 ?
C27 C26 H26A . . 120.0 ?
N3 C27 C26 . . 120.9(2) ?
N3 C27 C28 . . 116.1(2) ?
C26 C27 C28 . . 123.0(2) ?
N4 C28 C29 . . 121.7(2) ?
N4 C28 C27 . . 115.7(2) ?
C29 C28 C27 . . 122.6(2) ?
C28 C29 C30 . . 119.4(3) ?
C28 C29 H29A . . 120.3 ?
C30 C29 H29A . . 120.3 ?
C31 C30 C29 . . 119.1(3) ?
C31 C30 H30A . . 120.4 ?
C29 C30 H30A . . 120.4 ?
C30 C31 C32 . . 118.9(3) ?
C30 C31 H31A . . 120.5 ?
C32 C31 H31A . . 120.5 ?
N4 C32 C31 . . 122.8(3) ?
N4 C32 H32A . . 118.6 ?
C31 C32 H32A . . 118.6 ?
C34 C33 C41 . . 119.8(3) ?
C34 C33 C43 . . 114.2(3) ?
C41 C33 C43 . . 125.9(2) ?
C33 C34 C35 . . 122.4(3) ?
C33 C34 H34A . . 118.8 ?
C35 C34 H34A . . 118.8 ?
C36 C35 C34 . . 119.2(3) ?
C36 C35 H35A . . 120.4 ?
C34 C35 H35A . . 120.4 ?
C35 C36 C42 . . 122.0(3) ?
C35 C36 H36A . . 119.0 ?
C42 C36 H36A . . 119.0 ?
C38 C37 C42 . . 121.9(3) ?
C38 C37 H37A . . 119.0 ?
C42 C37 H37A . . 119.0 ?
C37 C38 C39 . . 119.0(3) ?
C37 C38 H38A . . 120.5 ?
C39 C38 H38A . . 120.5 ?
C40 C39 C38 . . 122.2(3) ?
C40 C39 H39A . . 118.9 ?
C38 C39 H39A . . 118.9 ?
C39 C40 C41 . . 120.5(3) ?
C39 C40 C44 . . 115.5(3) ?
C41 C40 C44 . . 123.4(2) ?
C33 C41 C40 . . 126.5(2) ?
C33 C41 C42 . . 117.1(3) ?
C40 C41 C42 . . 116.4(3) ?
C36 C42 C37 . . 120.8(3) ?
C36 C42 C41 . . 119.5(3) ?
C37 C42 C41 . . 119.7(3) ?
O6 C43 O5 . . 124.7(2) ?
O6 C43 C33 . . 116.8(2) ?
O5 C43 C33 . . 118.1(2) ?
O7 C44 O8 . . 123.1(2) ?
O7 C44 C40 . . 119.8(2) ?
O8 C44 C40 . . 117.0(2) ?

loop_
_geom_bond_atom_site_label_1
_geom_bond_atom_site_label_2
_geom_bond_site_symmetry_2
_geom_bond_distance
_geom_bond_publ_flag
Mn1 O1 . 2.1422(15) ?
Mn1 O2W . 2.1590(18) ?
Mn1 O8 2_666 2.1864(15) ?
Mn1 O1W . 2.1878(17) ?
Mn1 N2 . 2.264(2) ?
Mn1 N1 . 2.276(2) ?
Mn2 O4 . 2.1614(16) ?
Mn2 O3W . 2.1749(16) ?
Mn2 O5 . 2.1913(17) ?
Mn2 O4W . 2.2288(16) ?
Mn2 N3 . 2.2533(18) ?
Mn2 N4 . 2.258(2) ?
O1 C21 . 1.269(3) ?
O1W H1WA . 0.8451 ?
O1W H1WB . 0.8403 ?
O2 C21 . 1.238(3) ?
O2W H2WA . 0.8269 ?
O2W H2WB . 0.8319 ?
O3 C22 . 1.243(3) ?
O3W H3WA . 0.8400 ?
O3W H3WB . 0.8399 ?
O4 C22 . 1.270(3) ?
O4W H4WA . 0.8733 ?
O4W H4WB . 0.8342 ?
O5 C43 . 1.265(3) ?
O5W H5WA . 0.9661 ?
O5W H5WB . 0.9411 ?
O6 C43 . 1.260(3) ?
O6W H6WA . 0.8364 ?
O6W H6WB . 0.8096 ?
O7 C44 . 1.247(3) ?
O8 C44 . 1.273(3) ?
O8 Mn1 2_666 2.1864(15) ?
N1 C1 . 1.341(3) ?
N1 C5 . 1.347(3) ?
N2 C10 . 1.337(3) ?
N2 C6 . 1.342(3) ?
N3 C23 . 1.332(3) ?
N3 C27 . 1.343(3) ?
N4 C32 . 1.342(3) ?
N4 C28 . 1.342(3) ?
C1 C2 . 1.374(4) ?
C1 H1A . 0.9300 ?
C2 C3 . 1.361(4) ?
C2 H2A . 0.9300 ?
C3 C4 . 1.378(4) ?
C3 H3A . 0.9300 ?
C4 C5 . 1.386(3) ?
C4 H4A . 0.9300 ?
C5 C6 . 1.480(3) ?
C6 C7 . 1.375(3) ?
C7 C8 . 1.378(4) ?
C7 H7A . 0.9300 ?
C8 C9 . 1.360(4) ?
C8 H8A . 0.9300 ?
C9 C10 . 1.375(4) ?
C9 H9A . 0.9300 ?
C10 H10A . 0.9300 ?
C11 C12 . 1.359(3) ?
C11 C19 . 1.432(3) ?
C11 C21 . 1.511(3) ?
C12 C13 . 1.400(4) ?
C12 H12A . 0.9300 ?
C13 C14 . 1.340(4) ?
C13 H13A . 0.9300 ?
C14 C20 . 1.402(4) ?
C14 H14A . 0.9300 ?
C15 C16 . 1.350(4) ?
C15 C20 . 1.411(4) ?
C15 H15A . 0.9300 ?
C16 C17 . 1.403(4) ?
C16 H16A . 0.9300 ?
C17 C18 . 1.374(3) ?
C17 H17A . 0.9300 ?
C18 C19 . 1.423(3) ?
C18 C22 . 1.507(3) ?
C19 C20 . 1.432(3) ?
C23 C24 . 1.375(3) ?
C23 H23A . 0.9300 ?
C24 C25 . 1.363(4) ?
C24 H24A . 0.9300 ?
C25 C26 . 1.367(4) ?
C25 H25A . 0.9300 ?
C26 C27 . 1.383(3) ?
C26 H26A . 0.9300 ?
C27 C28 . 1.488(3) ?
C28 C29 . 1.375(3) ?
C29 C30 . 1.377(4) ?
C29 H29A . 0.9300 ?
C30 C31 . 1.362(4) ?
C30 H30A . 0.9300 ?
C31 C32 . 1.372(4) ?
C31 H31A . 0.9300 ?
C32 H32A . 0.9300 ?
C33 C34 . 1.373(4) ?
C33 C41 . 1.420(4) ?
C33 C43 . 1.509(3) ?
C34 C35 . 1.399(4) ?
C34 H34A . 0.9300 ?
C35 C36 . 1.333(4) ?
C35 H35A . 0.9300 ?
C36 C42 . 1.411(4) ?
C36 H36A . 0.9300 ?
C37 C38 . 1.344(5) ?
C37 C42 . 1.412(4) ?
C37 H37A . 0.9300 ?
C38 C39 . 1.405(4) ?
C38 H38A . 0.9300 ?
C39 C40 . 1.363(4) ?
C39 H39A . 0.9300 ?
C40 C41 . 1.436(4) ?
C40 C44 . 1.494(4) ?
C41 C42 . 1.443(4) ?

loop_
_geom_hbond_atom_site_label_D
_geom_hbond_atom_site_label_H
_geom_hbond_atom_site_label_A
_geom_hbond_site_symmetry_A
_geom_hbond_distance_DH
_geom_hbond_distance_HA
_geom_hbond_distance_DA
_geom_hbond_angle_DHA
O1W H1WA O2 . 0.85 2.00 2.690(2) 138.7
O1W H1WB O6 2_666 0.84 2.01 2.776(2) 151.1
O2W H2WA O4 . 0.83 1.90 2.712(2) 166.1
O2W H2WB O5W . 0.83 1.90 2.716(3) 169.0
O3W H3WA O8 . 0.84 1.92 2.742(2) 166.5
O3W H3WB O2W . 0.84 2.24 3.083(3) 179.6
O4W H4WA O6 . 0.87 1.78 2.622(2) 161.4
O4W H4WB O6W . 0.83 2.03 2.853(3) 170.4
O5W H5WA O7 2_666 0.97 2.16 2.807(3) 123.3
O5W H5WB O6W . 0.94 2.07 2.930(3) 150.4
O6W H6WA O7 1_455 0.84 1.99 2.798(3) 163.6
O6W H6WB O3 . 0.81 1.95 2.752(3) 170.7

loop_
_geom_torsion_atom_site_label_1
_geom_torsion_atom_site_label_2
_geom_torsion_atom_site_label_3
_geom_torsion_atom_site_label_4
_geom_torsion_site_symmetry_1
_geom_torsion_site_symmetry_2
_geom_torsion_site_symmetry_3
_geom_torsion_site_symmetry_4
_geom_torsion
_geom_torsion_publ_flag
O2W Mn1 O1 C21 . . . . 64.86(19) ?
O8 Mn1 O1 C21 2_666 . . . 44.9(3) ?
O1W Mn1 O1 C21 . . . . -32.36(19) ?
N2 Mn1 O1 C21 . . . . -120.34(19) ?
N1 Mn1 O1 C21 . . . . 167.10(19) ?
O3W Mn2 O4 C22 . . . . 168.7(2) ?
O5 Mn2 O4 C22 . . . . 125.1(3) ?
O4W Mn2 O4 C22 . . . . 67.2(2) ?
N3 Mn2 O4 C22 . . . . -23.4(2) ?
N4 Mn2 O4 C22 . . . . -96.1(2) ?
O4 Mn2 O5 C43 . . . . -23.0(4) ?
O3W Mn2 O5 C43 . . . . -66.42(18) ?
O4W Mn2 O5 C43 . . . . 34.68(18) ?
N3 Mn2 O5 C43 . . . . 125.48(18) ?
N4 Mn2 O5 C43 . . . . -161.66(18) ?
O1 Mn1 N1 C1 . . . . -89.05(19) ?
O2W Mn1 N1 C1 . . . . -4.3(2) ?
O8 Mn1 N1 C1 2_666 . . . 75.76(19) ?
O1W Mn1 N1 C1 . . . . 158.48(19) ?
N2 Mn1 N1 C1 . . . . 177.0(2) ?
O1 Mn1 N1 C5 . . . . 93.41(16) ?
O2W Mn1 N1 C5 . . . . 178.20(15) ?
O8 Mn1 N1 C5 2_666 . . . -101.78(16) ?
O1W Mn1 N1 C5 . . . . -19.1(3) ?
N2 Mn1 N1 C5 . . . . -0.50(15) ?
O1 Mn1 N2 C10 . . . . 82.40(19) ?
O8 Mn1 N2 C10 2_666 . . . -92.99(19) ?
O1W Mn1 N2 C10 . . . . -7.17(19) ?
N1 Mn1 N2 C10 . . . . 179.4(2) ?
O1 Mn1 N2 C6 . . . . -95.01(16) ?
O8 Mn1 N2 C6 2_666 . . . 89.60(16) ?
O1W Mn1 N2 C6 . . . . 175.42(16) ?
N1 Mn1 N2 C6 . . . . 2.01(15) ?
O4 Mn2 N3 C23 . . . . 87.9(2) ?
O3W Mn2 N3 C23 . . . . 173.8(3) ?
O5 Mn2 N3 C23 . . . . -84.6(2) ?
O4W Mn2 N3 C23 . . . . 2.9(2) ?
N4 Mn2 N3 C23 . . . . -179.3(2) ?
O4 Mn2 N3 C27 . . . . -89.76(17) ?
O3W Mn2 N3 C27 . . . . -3.9(4) ?
O5 Mn2 N3 C27 . . . . 97.70(17) ?
O4W Mn2 N3 C27 . . . . -174.78(17) ?
N4 Mn2 N3 C27 . . . . 3.01(16) ?
O4 Mn2 N4 C32 . . . . -85.9(2) ?
O3W Mn2 N4 C32 . . . . -1.8(2) ?
O5 Mn2 N4 C32 . . . . 84.7(2) ?
O4W Mn2 N4 C32 . . . . -172.7(2) ?
N3 Mn2 N4 C32 . . . . 179.6(2) ?
O4 Mn2 N4 C28 . . . . 90.49(17) ?
O3W Mn2 N4 C28 . . . . 174.57(17) ?
O5 Mn2 N4 C28 . . . . -98.93(17) ?
O4W Mn2 N4 C28 . . . . 3.7(4) ?
N3 Mn2 N4 C28 . . . . -3.97(16) ?
C5 N1 C1 C2 . . . . -0.4(4) ?
Mn1 N1 C1 C2 . . . . -177.9(2) ?
N1 C1 C2 C3 . . . . -0.6(4) ?
C1 C2 C3 C4 . . . . 1.0(4) ?
C2 C3 C4 C5 . . . . -0.5(4) ?
C1 N1 C5 C4 . . . . 0.9(3) ?
Mn1 N1 C5 C4 . . . . 178.60(18) ?
C1 N1 C5 C6 . . . . -178.6(2) ?
Mn1 N1 C5 C6 . . . . -0.9(2) ?
C3 C4 C5 N1 . . . . -0.5(4) ?
C3 C4 C5 C6 . . . . 179.0(2) ?
C10 N2 C6 C7 . . . . -0.7(3) ?
Mn1 N2 C6 C7 . . . . 176.86(17) ?
C10 N2 C6 C5 . . . . 179.3(2) ?
Mn1 N2 C6 C5 . . . . -3.1(2) ?
N1 C5 C6 N2 . . . . 2.6(3) ?
C4 C5 C6 N2 . . . . -176.8(2) ?
N1 C5 C6 C7 . . . . -177.4(2) ?
C4 C5 C6 C7 . . . . 3.2(3) ?
N2 C6 C7 C8 . . . . 0.5(4) ?
C5 C6 C7 C8 . . . . -179.5(2) ?
C6 C7 C8 C9 . . . . -0.1(4) ?
C7 C8 C9 C10 . . . . -0.1(4) ?
C6 N2 C10 C9 . . . . 0.6(4) ?
Mn1 N2 C10 C9 . . . . -176.84(19) ?
C8 C9 C10 N2 . . . . -0.2(4) ?
C19 C11 C12 C13 . . . . -0.6(4) ?
C21 C11 C12 C13 . . . . 174.3(3) ?
C11 C12 C13 C14 . . . . 1.7(5) ?
C12 C13 C14 C20 . . . . -1.3(5) ?
C20 C15 C16 C17 . . . . 2.3(5) ?
C15 C16 C17 C18 . . . . 1.4(5) ?
C16 C17 C18 C19 . . . . -4.7(4) ?
C16 C17 C18 C22 . . . . 169.9(2) ?
C17 C18 C19 C11 . . . . -175.1(2) ?
C22 C18 C19 C11 . . . . 10.8(4) ?
C17 C18 C19 C20 . . . . 4.1(4) ?
C22 C18 C19 C20 . . . . -169.9(2) ?
C12 C11 C19 C18 . . . . 178.5(3) ?
C21 C11 C19 C18 . . . . 4.3(4) ?
C12 C11 C19 C20 . . . . -0.7(4) ?
C21 C11 C19 C20 . . . . -175.0(2) ?
C13 C14 C20 C15 . . . . -177.8(3) ?
C13 C14 C20 C19 . . . . 0.0(5) ?
C16 C15 C20 C14 . . . . 175.1(3) ?
C16 C15 C20 C19 . . . . -2.7(4) ?
C18 C19 C20 C14 . . . . -178.3(2) ?
C11 C19 C20 C14 . . . . 1.0(4) ?
C18 C19 C20 C15 . . . . -0.5(4) ?
C11 C19 C20 C15 . . . . 178.8(2) ?
Mn1 O1 C21 O2 . . . . 4.7(4) ?
Mn1 O1 C21 C11 . . . . 178.84(15) ?
C12 C11 C21 O2 . . . . 56.0(3) ?
C19 C11 C21 O2 . . . . -129.5(3) ?
C12 C11 C21 O1 . . . . -118.6(3) ?
C19 C11 C21 O1 . . . . 55.8(3) ?
Mn2 O4 C22 O3 . . . . -105.4(3) ?
Mn2 O4 C22 C18 . . . . 70.1(3) ?
C17 C18 C22 O3 . . . . 47.9(3) ?
C19 C18 C22 O3 . . . . -137.7(3) ?
C17 C18 C22 O4 . . . . -127.8(2) ?
C19 C18 C22 O4 . . . . 46.5(3) ?
C27 N3 C23 C24 . . . . -0.1(4) ?
Mn2 N3 C23 C24 . . . . -177.8(2) ?
N3 C23 C24 C25 . . . . -0.6(4) ?
C23 C24 C25 C26 . . . . 0.5(4) ?
C24 C25 C26 C27 . . . . 0.3(4) ?
C23 N3 C27 C26 . . . . 1.0(4) ?
Mn2 N3 C27 C26 . . . . 178.81(18) ?
C23 N3 C27 C28 . . . . -179.7(2) ?
Mn2 N3 C27 C28 . . . . -1.9(3) ?
C25 C26 C27 N3 . . . . -1.1(4) ?
C25 C26 C27 C28 . . . . 179.6(2) ?
C32 N4 C28 C29 . . . . 0.2(4) ?
Mn2 N4 C28 C29 . . . . -176.44(19) ?
C32 N4 C28 C27 . . . . -179.0(2) ?
Mn2 N4 C28 C27 . . . . 4.4(3) ?
N3 C27 C28 N4 . . . . -1.7(3) ?
C26 C27 C28 N4 . . . . 177.6(2) ?
N3 C27 C28 C29 . . . . 179.2(2) ?
C26 C27 C28 C29 . . . . -1.5(4) ?
N4 C28 C29 C30 . . . . -0.6(4) ?
C27 C28 C29 C30 . . . . 178.5(3) ?
C28 C29 C30 C31 . . . . 0.1(4) ?
C29 C30 C31 C32 . . . . 0.7(4) ?
C28 N4 C32 C31 . . . . 0.7(4) ?
Mn2 N4 C32 C31 . . . . 177.1(2) ?
C30 C31 C32 N4 . . . . -1.1(4) ?
C41 C33 C34 C35 . . . . 2.7(4) ?
C43 C33 C34 C35 . . . . -174.6(2) ?
C33 C34 C35 C36 . . . . -0.7(4) ?
C34 C35 C36 C42 . . . . 0.1(5) ?
C42 C37 C38 C39 . . . . -3.7(5) ?
C37 C38 C39 C40 . . . . 0.7(4) ?
C38 C39 C40 C41 . . . . 4.3(4) ?
C38 C39 C40 C44 . . . . -167.2(2) ?
C34 C33 C41 C40 . . . . 176.1(2) ?
C43 C33 C41 C40 . . . . -7.0(4) ?
C34 C33 C41 C42 . . . . -3.8(3) ?
C43 C33 C41 C42 . . . . 173.1(2) ?
C39 C40 C41 C33 . . . . 174.2(2) ?
C44 C40 C41 C33 . . . . -15.1(4) ?
C39 C40 C41 C42 . . . . -6.0(3) ?
C44 C40 C41 C42 . . . . 164.8(2) ?
C35 C36 C42 C37 . . . . 178.9(3) ?
C35 C36 C42 C41 . . . . -1.4(4) ?
C38 C37 C42 C36 . . . . -178.5(3) ?
C38 C37 C42 C41 . . . . 1.7(4) ?
C33 C41 C42 C36 . . . . 3.2(3) ?
C40 C41 C42 C36 . . . . -176.7(2) ?
C33 C41 C42 C37 . . . . -177.1(2) ?
C40 C41 C42 C37 . . . . 3.1(3) ?
Mn2 O5 C43 O6 . . . . -10.1(3) ?
Mn2 O5 C43 C33 . . . . 176.67(15) ?
C34 C33 C43 O6 . . . . -48.6(3) ?
C41 C33 C43 O6 . . . . 134.4(2) ?
C34 C33 C43 O5 . . . . 125.2(2) ?
C41 C33 C43 O5 . . . . -51.8(3) ?
Mn1 O8 C44 O7 2_666 . . . 107.6(3) ?
Mn1 O8 C44 C40 2_666 . . . -68.3(3) ?
C39 C40 C44 O7 . . . . -41.9(3) ?
C41 C40 C44 O7 . . . . 146.9(2) ?
C39 C40 C44 O8 . . . . 134.2(2) ?
C41 C40 C44 O8 . . . . -37.0(3) ?
